data_4003252
loop_
_publ_author_name
'Santoro, Mario'
'Scelta, Demetrio'
'Dziubek, Kamil'
'Ceppatelli, Matteo'
'Gorelli, Federico A.'
'Bini, Roberto'
'Garbarino, Gaston'
'Thibaud, Jean-Marc'
'Di Renzo, Francesco'
'Cambon, Olivier'
'Hermet, Patrick'
'Rouquette, Jerome'
'van der Lee, Arie'
'Haines, Julien'

_publ_section_title
;
 Synthesis of 1D Polymer/Zeolite Nanocomposites under High Pressure
;
_journal_issue 11
_journal_name_full 'Chemistry of Materials'
_journal_page_first 4065
_journal_paper_doi 10.1021/acs.chemmater.6b01639
_journal_volume 28
_journal_year 2016
_chemical_formula_moiety 'O24 Si12, 0.501(C8)'
_chemical_formula_sum 'C4 O24 Si12'
_chemical_formula_weight 769.22
_chemical_name_common polyacetylene/TON
_space_group_IT_number 36
_space_group_name_Hall 'C 2c -2'
_space_group_name_H-M_alt 'C m c 21'
_symmetry_cell_setting orthorhombic
_symmetry_space_group_name_Hall 'C 2c -2'
_symmetry_space_group_name_H-M 'C m c 21'
_cell_angle_alpha 90.00000
_cell_angle_beta 90.00000
_cell_angle_gamma 90.00000
_cell_formula_units_Z 2
_cell_length_a 13.8553(1)
_cell_length_b 17.3992(2)
_cell_length_c 5.03855(5)
_cell_measurement_reflns_used 534
_cell_measurement_temperature 293
_cell_measurement_theta_max 26.90
_cell_measurement_theta_min 2.05
_cell_volume 1214.65(2)
_computing_structure_refinement FULLPROF
_diffrn_ambient_temperature 293
_diffrn_detector_type 'MAR555 flat panel detector'
_diffrn_measurement_device_type ID09A
_diffrn_radiation_type synchrotron
_diffrn_radiation_wavelength 0.415352
_diffrn_source 'ESRF synchrotron'
_pd_instr_location ' ?'
_pd_meas_2theta_range_inc 0.005372
_pd_meas_2theta_range_max 32.22816
_pd_meas_2theta_range_min 0.01343
_pd_meas_number_of_points 5998
_pd_prep_pressure 5000000
_pd_proc_2theta_range_inc 0.005372
_pd_proc_2theta_range_max 32.2282
_pd_proc_2theta_range_min 0.0134
_pd_proc_info_excluded_regions 2
_pd_proc_ls_pref_orient_corr ' ?'
_pd_proc_ls_prof_R_factor 1.3774
_pd_proc_ls_prof_wR_expected 2.7180
_pd_proc_ls_prof_wR_factor 2.2971
_pd_proc_wavelength 0.415352
_pd_spec_mounting ' ?'
_pd_spec_mount_mode transmission
_refine_ls_goodness_of_fit_all 0.845
_refine_ls_number_parameters 55
_refine_ls_number_reflns 1062
_refine_ls_number_restraints 54
_refine_ls_R_I_factor 4.1515
_cod_data_source_file cm6b01639_si_002.cif
_cod_data_source_block polyacetylene_TON
_cod_depositor_comments
;
The following automatic conversions were performed:

data item '_symmetry_cell_setting' value 'Orthorhombic' was changed
to 'orthorhombic' in accordance with the
/home/saulius/struct/COD-crude-data/automatic-downloads/DataCite-retrospective/ACS/depositions/lib/dictionaries/cif_core.dic
dictionary named 'cif_core.dic' version 2.4.2 last updated on
2011-04-26.

Automatic conversion script
Id: cif_fix_values 6909 2019-04-08 15:41:33Z antanas 
;
_cod_original_cell_volume 1214.64(2)
_cod_database_code 4003252
_pd_proc_ls_prof_cr_factor 10.2135
_pd_proc_ls_prof_cwr_factor 9.3693
_pd_proc_ls_prof_cwr_expected 11.0860
_pd_proc_ls_prof_chi2 0.7143
_pd_proc_ls_prof_echi2 0.7143

loop_
_symmetry_equiv_pos_as_xyz
x,y,z
-x,y,z
x,-y,z+1/2
-x,-y,z+1/2
x+1/2,y+1/2,z
-x+1/2,y+1/2,z
x+1/2,-y+1/2,z+1/2
-x+1/2,-y+1/2,z+1/2

loop_
_atom_site_label
_atom_site_fract_x
_atom_site_fract_y
_atom_site_fract_z
_atom_site_U_iso_or_equiv
_atom_site_occupancy
_atom_site_adp_type
_atom_site_type_symbol
O1 0.0948(4) 0.42680(1) 0.708(3) 0.0314(13) 1.00000 Uiso O
O2 0.0922(4) 0.2189(5) 0.230(3) 0.0314(13) 1.00000 Uiso O
O3 0.2715(6) 0.3793(4) 0.700(4) 0.0314(13) 1.00000 Uiso O
O4 0.2229(6) 0.4841(5) 0.0219(17) 0.0314(13) 1.00000 Uiso O
O5 0.27050(1) 0.25840(1) 0.3765(15) 0.0314(13) 1.00000 Uiso O
O6 0.00000 0.3063(6) 0.5558(18) 0.0314(13) 1.00000 Uiso O
O7 0.00000 0.3458(6) 0.0566(17) 0.0314(13) 1.00000 Uiso O
Si1 0.2949(3) 0.0492(3) 0.2295(13) 0.0277(6) 1.00000 Uiso Si
Si2 0.2043(3) 0.2107(3) 0.1736(12) 0.0277(6) 1.00000 Uiso Si
Si3 0.00000 0.2752(3) 0.25000 0.0277(6) 1.00000 Uiso Si
Si4 0.00000 0.3776(3) 0.7562(14) 0.0277(6) 1.00000 Uiso Si
C1 0.50000 0.4091(14) 0.12500 0.168(19) 0.501(6) Uiso C
C2 0.50000 0.4091(14) 0.37500 0.168(19) 0.501(6) Uiso C
C3 0.50000 0.493(2) 0.25000 0.168(19) 0.501(6) Uiso C
C4 0.50000 0.493(2) 0.50000 0.168(19) 0.501(6) Uiso C

loop_
_atom_type_symbol
_atom_type_scat_Cromer_Mann_a1
_atom_type_scat_Cromer_Mann_b1
_atom_type_scat_Cromer_Mann_a2
_atom_type_scat_Cromer_Mann_b2
_atom_type_scat_Cromer_Mann_a3
_atom_type_scat_Cromer_Mann_b3
_atom_type_scat_Cromer_Mann_a4
_atom_type_scat_Cromer_Mann_b4
_atom_type_scat_Cromer_Mann_c
_atom_type_scat_dispersion_real
_atom_type_scat_dispersion_imag
_atom_type_scat_source
o 3.04850 13.27710 2.28680 5.70110 1.54630 0.32390 0.86700 32.90890 0.25080 0.00300 0.00400 International_Tables_for_Crystallography_Vol.C(1991)_Tables_6.1.1.4_and_6.1.1.5
si 6.29150 2.43860 3.03530 32.33370 1.98910 0.67850 1.54100 81.69370 1.14070 0.04200 0.04300 International_Tables_for_Crystallography_Vol.C(1991)_Tables_6.1.1.4_and_6.1.1.5
c 2.31000 20.84390 1.02000 10.20750 1.58860 0.56870 0.86500 51.65120 0.21560 0.00000 0.00100 International_Tables_for_Crystallography_Vol.C(1991)_Tables_6.1.1.4_and_6.1.1.5

loop_
_geom_angle_atom_site_label_1
_geom_angle_atom_site_label_2
_geom_angle_atom_site_label_3
_geom_angle
_geom_angle_site_symmetry_1
_geom_angle_site_symmetry_3
O1 O1 O3 161.3(5) 2_555 1_555
O1 O1 O4 133.5(6) 2_555 1_556
O1 O1 O4 134.4(5) 2_555 3_565
O1 O1 O6 59.5(4) 2_555 1_555
O1 O1 O7 59.7(4) 2_555 1_556
O1 O1 Si1 164.2(5) 2_555 8_555
O3 O1 O4 58.7(5) 1_555 1_556
O3 O1 O4 61.8(4) 1_555 3_565
O3 O1 O6 102.5(5) 1_555 1_555
O3 O1 O7 108.4(6) 1_555 1_556
O3 O1 Si4 127.9(5) 1_555 1_555
O4 O1 O4 60.6(5) 1_556 3_565
O4 O1 O6 147.5(6) 1_556 1_555
O4 O1 O7 98.2(5) 1_556 1_556
O4 O1 Si4 133.2(6) 1_556 1_555
O4 O1 O6 137.7(6) 3_565 1_555
O4 O1 O7 158.8(6) 3_565 1_556
O4 O1 Si4 165.0(6) 3_565 1_555
O6 O1 O7 60.4(5) 1_555 1_556
O6 O1 Si1 136.1(6) 1_555 8_555
O7 O1 Si1 125.5(6) 1_556 8_555
Si1 O1 Si4 158.2(5) 8_555 1_555
O2 O2 O3 137.8(5) 2_555 8_554
O2 O2 O5 157.8(4) 2_555 1_555
O2 O2 O5 136.2(5) 2_555 8_554
O2 O2 O6 60.3(5) 2_555 1_555
O2 O2 O7 61.7(4) 2_555 1_555
O2 O2 Si2 168.4(5) 2_555 1_555
O3 O2 O5 60.2(4) 8_554 1_555
O3 O2 O5 61.7(5) 8_554 8_554
O3 O2 O6 143.1(7) 8_554 1_555
O3 O2 O7 151.6(6) 8_554 1_555
O3 O2 Si3 175.3(6) 8_554 1_555
O5 O2 O5 58.7(4) 1_555 8_554
O5 O2 O6 97.5(4) 1_555 1_555
O5 O2 O7 108.5(4) 1_555 1_555
O5 O2 Si3 124.0(3) 1_555 1_555
O5 O2 O6 134.4(5) 8_554 1_555
O5 O2 O7 90.0(4) 8_554 1_555
O5 O2 Si3 121.5(4) 8_554 1_555
O6 O2 O7 59.2(5) 1_555 1_555
O6 O2 Si2 130.8(6) 1_555 1_555
O7 O2 Si2 118.7(6) 1_555 1_555
Si2 O2 Si3 147.3(5) 1_555 1_555
O1 O3 O2 156.1(5) 1_555 8_555
O1 O3 O4 60.5(5) 1_555 1_556
O1 O3 O4 58.2(4) 1_555 3_565
O1 O3 O5 104.9(5) 1_555 1_555
O1 O3 O5 94.4(3) 1_555 8_555
O1 O3 Si2 120.7(5) 1_555 8_555
O2 O3 O4 129.9(7) 8_555 1_556
O2 O3 O4 144.6(6) 8_555 3_565
O2 O3 O5 60.7(5) 8_555 1_555
O2 O3 O5 62.1(4) 8_555 8_555
O2 O3 Si1 165.6(7) 8_555 8_555
O4 O3 O4 60.0(5) 1_556 3_565
O4 O3 O5 163.8(6) 1_556 1_555
O4 O3 O5 112.5(5) 1_556 8_555
O4 O3 Si2 144.1(7) 1_556 8_555
O4 O3 O5 120.3(5) 3_565 1_555
O4 O3 O5 152.3(5) 3_565 8_555
O4 O3 Si2 155.0(7) 3_565 8_555
O5 O3 O5 58.9(4) 1_555 8_555
O5 O3 Si1 133.5(6) 1_555 8_555
O5 O3 Si1 124.6(5) 8_555 8_555
Si1 O3 Si2 155.7(7) 8_555 8_555
O1 O4 O1 88.9(6) 1_554 3_564
O1 O4 O3 60.8(5) 1_554 1_554
O1 O4 O3 137.4(7) 1_554 3_564
O1 O4 O4 58.9(5) 1_554 3_564
O1 O4 O4 133.0(8) 1_554 3_565
O1 O4 Si1 125.6(8) 1_554 6_555
O1 O4 O3 149.7(8) 3_564 1_554
O1 O4 O3 60.0(4) 3_564 3_564
O1 O4 O4 103.3(7) 3_564 3_564
O1 O4 O4 60.5(5) 3_564 3_565
O1 O4 Si1 117.0(8) 3_564 8_554
O3 O4 O3 143.3(9) 1_554 3_564
O3 O4 O4 61.9(5) 1_554 3_564
O3 O4 O4 141.3(10) 1_554 3_565
O3 O4 Si1 173.6(11) 1_554 6_555
O3 O4 O4 98.0(8) 3_564 3_564
O3 O4 O4 58.2(5) 3_564 3_565
O3 O4 Si1 132.9(9) 3_564 8_554
O4 O4 O4 155.2(6) 3_564 3_565
O4 O4 Si1 119.9(7) 3_564 6_555
O4 O4 Si1 167.3(8) 3_565 8_554
Si1 O4 Si1 148.7(8) 6_555 8_554
O2 O5 O2 153.3(6) 1_555 8_555
O2 O5 O3 112.2(7) 1_555 1_555
O2 O5 O3 57.7(3) 1_555 8_554
O2 O5 O5 60.0(4) 1_555 8_554
O2 O5 O5 92.1(5) 1_555 8_555
O2 O5 Si2 122.5(7) 1_555 8_555
O2 O5 O3 57.6(5) 8_555 1_555
O2 O5 O3 121.8(7) 8_555 8_554
O2 O5 O5 146.1(7) 8_555 8_554
O2 O5 O5 61.3(4) 8_555 8_555
O2 O5 Si2 157.0(8) 8_555 1_555
O3 O5 O3 158.7(8) 1_555 8_554
O3 O5 O5 133.1(8) 1_555 8_554
O3 O5 O5 59.8(4) 1_555 8_555
O3 O5 Si2 143.3(9) 1_555 1_555
O3 O5 O5 61.3(4) 8_554 8_554
O3 O5 O5 100.2(7) 8_554 8_555
O3 O5 Si2 131.4(9) 8_554 8_555
O5 O5 O5 151.5(6) 8_554 8_555
O5 O5 Si2 167.2(7) 8_554 8_555
O5 O5 Si2 115.7(6) 8_555 1_555
Si2 O5 Si2 151.5(7) 1_555 8_555
O1 O6 O1 60.9(4) 1_555 2_555
O1 O6 O2 114.5(6) 1_555 1_555
O1 O6 O2 156.6(7) 1_555 2_555
O1 O6 O7 94.1(6) 1_555 1_555
O1 O6 O7 60.1(5) 1_555 1_556
O1 O6 Si3 123.2(7) 1_555 1_555
O1 O6 O2 156.6(7) 2_555 1_555
O1 O6 O2 114.5(6) 2_555 2_555
O1 O6 O7 94.1(6) 2_555 1_555
O1 O6 O7 60.1(5) 2_555 1_556
O1 O6 Si3 123.2(7) 2_555 1_555
O2 O6 O2 59.4(5) 1_555 2_555
O2 O6 O7 62.7(5) 1_555 1_555
O2 O6 O7 140.3(8) 1_555 1_556
O2 O6 Si4 149.3(9) 1_555 1_555
O2 O6 O7 62.7(5) 2_555 1_555
O2 O6 O7 140.3(8) 2_555 1_556
O2 O6 Si4 149.3(9) 2_555 1_555
O7 O6 O7 149.5(6) 1_555 1_556
O7 O6 Si4 113.9(7) 1_555 1_555
O7 O6 Si3 175.9(7) 1_556 1_555
Si3 O6 Si4 148.5(7) 1_555 1_555
O1 O7 O1 60.5(4) 1_554 2_554
O1 O7 O2 115.0(7) 1_554 1_555
O1 O7 O2 154.1(7) 1_554 2_555
O1 O7 O6 59.5(5) 1_554 1_554
O1 O7 O6 142.4(8) 1_554 1_555
O1 O7 Si3 147.4(8) 1_554 1_555
O1 O7 O2 154.1(7) 2_554 1_555
O1 O7 O2 115.0(7) 2_554 2_555
O1 O7 O6 59.5(5) 2_554 1_554
O1 O7 O6 142.4(8) 2_554 1_555
O1 O7 Si3 147.4(8) 2_554 1_555
O2 O7 O2 56.6(4) 1_555 2_555
O2 O7 O6 95.6(6) 1_555 1_554
O2 O7 O6 58.1(5) 1_555 1_555
O2 O7 Si4 125.8(8) 1_555 1_554
O2 O7 O6 95.6(6) 2_555 1_554
O2 O7 O6 58.1(5) 2_555 1_555
O2 O7 Si4 125.8(8) 2_555 1_554
O6 O7 O6 149.5(7) 1_554 1_555
O6 O7 Si3 113.2(7) 1_554 1_555
O6 O7 Si4 175.2(8) 1_555 1_554
Si3 O7 Si4 148.5(7) 1_555 1_554
O1 Si1 O3 110.6(7) 8_554 8_554
O1 Si1 O4 107.3(8) 8_554 6_545
O1 Si1 O4 107.8(9) 8_554 8_555
O3 Si1 O4 115.0(9) 8_554 6_545
O3 Si1 O4 106.6(11) 8_554 8_555
O4 Si1 O4 109.2(9) 6_545 8_555
O2 Si2 O3 106.1(7) 1_555 8_554
O2 Si2 O5 113.5(6) 1_555 1_555
O2 Si2 O5 110.2(8) 1_555 8_554
O3 Si2 O5 109.4(7) 8_554 1_555
O3 Si2 O5 110.7(9) 8_554 8_554
O5 Si2 O5 107.0(7) 1_555 8_554
O2 Si3 O2 104.7(6) 1_555 2_555
O2 Si3 O6 105.1(9) 1_555 1_555
O2 Si3 O7 115.9(9) 1_555 1_555
O2 Si3 O6 105.1(9) 2_555 1_555
O2 Si3 O7 115.9(9) 2_555 1_555
O6 Si3 O7 109.1(9) 1_555 1_555
O1 Si4 O1 111.8(6) 1_555 2_555
O1 Si4 O6 108.8(8) 1_555 1_555
O1 Si4 O7 109.2(9) 1_555 1_556
O1 Si4 O6 108.8(8) 2_555 1_555
O1 Si4 O7 109.2(9) 2_555 1_556
O6 Si4 O7 109.1(9) 1_555 1_556
C2 C1 C3 67(2) 1_555 1_555
C2 C1 C3 138.0(14) 1_555 3_564
C2 C1 C4 110(2) 1_555 3_564
C3 C1 C3 71.3(16) 1_555 3_564
C3 C1 C4 100.3(9) 3_564 1_555
C4 C1 C4 72.6(14) 1_555 3_564
C1 C2 C3 67(2) 1_555 1_555
C1 C2 C3 138.0(14) 1_555 3_565
C1 C2 C4 113(2) 1_555 1_555
C3 C2 C3 71.3(16) 1_555 3_565
C3 C2 C4 46.7(20) 1_555 1_555
C3 C2 C4 95.9(9) 3_565 3_564
C4 C2 C4 71.3(16) 1_555 3_564
C1 C3 C1 155(2) 1_555 3_565
C1 C3 C2 46.7(20) 1_555 1_555
C1 C3 C2 109(2) 1_555 3_564
C1 C3 C3 72.2(17) 1_555 3_564
C1 C3 C3 118.9(17) 1_555 3_565
C1 C3 C4 113(2) 1_555 1_555
C1 C3 C4 78(3) 1_555 3_564
C1 C3 C2 109(2) 3_565 1_555
C1 C3 C2 95.9(9) 3_565 3_564
C1 C3 C3 132.4(9) 3_565 3_564
C1 C3 C4 127.0(13) 3_565 3_564
C2 C3 C2 155(2) 1_555 3_564
C2 C3 C3 118.9(17) 1_555 3_564
C2 C3 C3 72.2(17) 1_555 3_565
C2 C3 C4 67(2) 1_555 1_555
C2 C3 C4 124(3) 1_555 3_564
C2 C3 C3 132.4(9) 3_564 3_565
C2 C3 C4 138.0(14) 3_564 1_555
C3 C3 C3 168.95(15) 3_564 3_565
C3 C3 C4 174.5(2) 3_564 1_555
C3 C3 C4 163.5(4) 3_565 3_564
C4 C3 C4 169.1(6) 1_555 3_564
C1 C4 C1 148(2) 1_555 3_565
C1 C4 C2 175.7(14) 1_555 3_565
C1 C4 C3 153.3(15) 1_555 3_565
C1 C4 C4 147.8(9) 1_555 3_565
C1 C4 C2 177(3) 3_565 1_555
C1 C4 C3 110(2) 3_565 1_555
C1 C4 C3 59(2) 3_565 3_565
C1 C4 C4 104.8(15) 3_565 3_564
C1 C4 C4 64.2(15) 3_565 3_565
C2 C4 C2 155(2) 1_555 3_565
C2 C4 C3 67(2) 1_555 1_555
C2 C4 C3 124(3) 1_555 3_565
C2 C4 C4 72.2(17) 1_555 3_564
C2 C4 C4 118.9(17) 1_555 3_565
C2 C4 C3 138.0(14) 3_565 1_555
C2 C4 C4 132.4(9) 3_565 3_564
C3 C4 C3 169.1(6) 1_555 3_565
C3 C4 C4 174.5(2) 1_555 3_565
C3 C4 C4 163.5(4) 3_565 3_564
C4 C4 C4 168.95(15) 3_564 3_565

loop_
_geom_bond_atom_site_label_1
_geom_bond_atom_site_label_2
_geom_bond_distance
_geom_bond_site_symmetry_2
O1 O1 2.627(8) 2_555
O1 O3 2.584(10) 1_555
O1 O4 2.578(13) 1_556
O1 O4 2.536(11) 3_565
O1 O6 2.590(10) 1_555
O1 O7 2.607(13) 1_556
O1 Si1 1.588(7) 8_555
O1 Si4 1.587(6) 1_555
O2 O2 2.555(8) 2_555
O2 O3 2.551(11) 8_554
O2 O5 2.668(7) 1_555
O2 O5 2.636(12) 8_554
O2 O6 2.577(14) 1_555
O2 O7 2.696(13) 1_555
O2 Si2 1.585(7) 1_555
O2 Si3 1.613(8) 1_555
O3 O1 2.584(10) 1_555
O3 O2 2.551(11) 8_555
O3 O4 2.532(16) 1_556
O3 O4 2.628(13) 3_565
O3 O5 2.661(14) 1_555
O3 O5 2.621(10) 8_555
O3 Si1 1.554(9) 8_555
O3 Si2 1.607(9) 8_555
O4 O1 2.578(13) 1_554
O4 O1 2.536(11) 3_564
O4 O3 2.532(16) 1_554
O4 O3 2.628(13) 3_564
O4 O4 2.579(12) 3_564
O4 O4 2.579(12) 3_565
O4 Si1 1.561(10) 6_555
O4 Si1 1.602(11) 8_554
O5 O2 2.668(7) 1_555
O5 O2 2.636(12) 8_555
O5 O3 2.661(14) 1_555
O5 O3 2.621(10) 8_554
O5 O5 2.599(10) 8_554
O5 O5 2.599(10) 8_555
O5 Si2 1.605(7) 1_555
O5 Si2 1.628(9) 8_555
O6 O1 2.590(10) 1_555
O6 O1 2.590(10) 2_555
O6 O2 2.577(14) 1_555
O6 O2 2.577(14) 2_555
O6 O7 2.607(13) 1_555
O6 O7 2.615(13) 1_556
O6 Si3 1.633(9) 1_555
O6 Si4 1.600(12) 1_555
O7 O1 2.607(13) 1_554
O7 O1 2.607(13) 2_554
O7 O2 2.696(13) 1_555
O7 O2 2.696(13) 2_555
O7 O6 2.615(13) 1_554
O7 O6 2.607(13) 1_555
O7 Si3 1.568(11) 1_555
O7 Si4 1.612(11) 1_554
Si1 O1 1.588(7) 8_554
Si1 O3 1.554(9) 8_554
Si1 O4 1.561(10) 6_545
Si1 O4 1.602(11) 8_555
Si2 O2 1.585(7) 1_555
Si2 O3 1.607(9) 8_554
Si2 O5 1.605(7) 1_555
Si2 O5 1.628(9) 8_554
Si3 O2 1.613(8) 1_555
Si3 O2 1.613(8) 2_555
Si3 O6 1.633(9) 1_555
Si3 O7 1.568(11) 1_555
Si4 O1 1.587(6) 1_555
Si4 O1 1.587(6) 2_555
Si4 O6 1.600(12) 1_555
Si4 O7 1.612(11) 1_556
C1 C2 1.25964 1_555
C1 C3 1.59(4) 1_555
C1 C3 2.54(3) 3_564
C1 C4 2.39(3) 1_555
C1 C4 1.82(4) 3_564
C2 C1 1.25964 1_555
C2 C3 1.59(4) 1_555
C2 C3 2.54(3) 3_565
C2 C4 1.59(4) 1_555
C2 C4 2.54(3) 3_564
C3 C1 1.59(4) 1_555
C3 C1 2.54(3) 3_565
C3 C2 1.59(4) 1_555
C3 C2 2.54(3) 3_564
C3 C3 2.531(5) 3_564
C3 C3 2.531(5) 3_565
C3 C4 1.25964 1_555
C3 C4 1.283(9) 3_564
C4 C1 2.39(3) 1_555
C4 C1 1.82(4) 3_565
C4 C2 1.59(4) 1_555
C4 C2 2.54(3) 3_565
C4 C3 1.25964 1_555
C4 C3 1.283(9) 3_565
C4 C4 2.531(5) 3_564
C4 C4 2.531(5) 3_565
